data_7226052
loop_
_publ_author_name
'Wu, Qianqian'
'Wang, Zian'
'Li, Jiale'
'Qiu, Shuang'
'Cao, Duxia'
'Liu, Zhiqiang'
'Guan, Ruifang'

_publ_section_title
;
 3-hydroxyflavone derivatives synthesized by a new simple method as
 chemosensors for cyanide anions
;
_journal_name_full 'RSC Adv.'
_journal_paper_doi 10.1039/C6RA11415F
_journal_year 2016
_chemical_formula_moiety 'C19 H18 Br N O3'
_chemical_formula_sum 'C19 H18 Br N O3'
_chemical_formula_weight 388.25
_chemical_name_systematic
;
 ? 
;
_space_group_crystal_system monoclinic
_space_group_IT_number 14
_space_group_name_Hall '-P 2ybc'
_space_group_name_H-M_alt 'P 1 21/c 1'
_symmetry_space_group_name_Hall '-P 2ybc'
_symmetry_space_group_name_H-M 'P 1 21/c 1'
_atom_sites_solution_hydrogens geom
_atom_sites_solution_primary direct
_atom_sites_solution_secondary difmap
_audit_creation_date 2015-05-29
_audit_creation_method
;
Olex2 1.2
(compiled 2015.01.26 svn.r3150 for OlexSys, GUI svn.r4998)
;
_audit_update_record
;
2016-05-02 deposited with the CCDC.
2016-07-25 downloaded from the CCDC.
;
_cell_angle_alpha 90.00
_cell_angle_beta 92.847(18)
_cell_angle_gamma 90.00
_cell_formula_units_Z 4
_cell_length_a 13.3522(19)
_cell_length_b 13.823(3)
_cell_length_c 9.515(2)
_cell_measurement_reflns_used 1287
_cell_measurement_temperature 293(2)
_cell_measurement_theta_max 24.2440
_cell_measurement_theta_min 3.9250
_cell_volume 1754.0(6)
_computing_cell_refinement
;
CrysAlisPro, Agilent Technologies,
Version 1.171.37.35 (release 13-08-2014 CrysAlis171 .NET)
(compiled Aug 13 2014,18:06:01)
;
_computing_data_collection
;
CrysAlisPro, Agilent Technologies,
Version 1.171.37.35 (release 13-08-2014 CrysAlis171 .NET)
(compiled Aug 13 2014,18:06:01)
;
_computing_data_reduction
;
CrysAlisPro, Agilent Technologies,
Version 1.171.37.35 (release 13-08-2014 CrysAlis171 .NET)
(compiled Aug 13 2014,18:06:01)
;
_computing_molecular_graphics 'Olex2 (Dolomanov et al., 2009)'
_computing_publication_material 'Olex2 (Dolomanov et al., 2009)'
_computing_structure_refinement 'ShelXL (Sheldrick, 2008)'
_computing_structure_solution 'ShelXS (Sheldrick, 2008)'
_diffrn_ambient_temperature 293.15
_diffrn_detector 'CCD plate'
_diffrn_detector_area_resol_mean 16.0355
_diffrn_detector_type Eos
_diffrn_measured_fraction_theta_full 0.981
_diffrn_measured_fraction_theta_max 0.981
_diffrn_measurement_details
;
  1 omega  -54.00   85.00   1.0000   50.0000
omega____ theta____ kappa____ phi______ frames
    -       15.7007    0.0000  -60.0000 139

  2 omega   -1.00   83.00   1.0000   50.0000
omega____ theta____ kappa____ phi______ frames
    -       15.7007   57.0000  150.0000 84

  3 omega  -25.00   22.00   1.0000   50.0000
omega____ theta____ kappa____ phi______ frames
    -      -16.8725  -99.0000 -180.0000 47

  4 omega  -54.00  -11.00   1.0000   50.0000
omega____ theta____ kappa____ phi______ frames
    -       15.7007  -37.0000  120.0000 43
;
_diffrn_measurement_device 'four-circle diffractometer'
_diffrn_measurement_device_type 'Xcalibur, Eos, Gemini'
_diffrn_measurement_method '\w scans'
_diffrn_orient_matrix_UB_11 -0.0284094000
_diffrn_orient_matrix_UB_12 0.0425952000
_diffrn_orient_matrix_UB_13 0.0097382000
_diffrn_orient_matrix_UB_21 -0.0034440000
_diffrn_orient_matrix_UB_22 -0.0114398000
_diffrn_orient_matrix_UB_23 0.0723618000
_diffrn_orient_matrix_UB_31 0.0447930000
_diffrn_orient_matrix_UB_32 0.0261104000
_diffrn_orient_matrix_UB_33 0.0161519000
_diffrn_radiation_monochromator graphite
_diffrn_radiation_probe x-ray
_diffrn_radiation_type MoK\a
_diffrn_radiation_wavelength 0.71073
_diffrn_reflns_av_R_equivalents 0.1123
_diffrn_reflns_av_unetI/netI 0.1291
_diffrn_reflns_limit_h_max 11
_diffrn_reflns_limit_h_min -16
_diffrn_reflns_limit_k_max 17
_diffrn_reflns_limit_k_min -16
_diffrn_reflns_limit_l_max 11
_diffrn_reflns_limit_l_min -11
_diffrn_reflns_number 9853
_diffrn_reflns_theta_full 26.36
_diffrn_reflns_theta_max 26.36
_diffrn_reflns_theta_min 2.95
_diffrn_source 'Enhance (Mo) X-ray Source'
_exptl_absorpt_coefficient_mu 2.360
_exptl_absorpt_correction_T_max 1.00000
_exptl_absorpt_correction_T_min 0.64640
_exptl_absorpt_correction_type multi-scan
_exptl_absorpt_process_details
;
CrysAlisPro, Agilent Technologies,
Version 1.171.37.35 (release 13-08-2014 CrysAlis171 .NET)
(compiled Aug 13 2014,18:06:01)
Empirical absorption correction using spherical harmonics,
 implemented in SCALE3 ABSPACK scaling algorithm.
;
_exptl_crystal_density_diffrn 1.470
_exptl_crystal_density_method 'not measured'
_exptl_crystal_F_000 792
_exptl_crystal_size_max 0.42
_exptl_crystal_size_mid 0.088
_exptl_crystal_size_min 0.036
_refine_diff_density_max 0.667
_refine_diff_density_min -0.918
_refine_diff_density_rms 0.129
_refine_ls_extinction_method none
_refine_ls_goodness_of_fit_ref 1.000
_refine_ls_hydrogen_treatment constr
_refine_ls_matrix_type full
_refine_ls_number_parameters 220
_refine_ls_number_reflns 3503
_refine_ls_number_restraints 0
_refine_ls_restrained_S_all 1.000
_refine_ls_R_factor_all 0.1509
_refine_ls_R_factor_gt 0.0665
_refine_ls_shift/su_max 0.000
_refine_ls_shift/su_mean 0.000
_refine_ls_structure_factor_coef Fsqd
_refine_ls_weighting_details 'calc w=1/[\s^2^(Fo^2^)+(0.0769P)^2^+0.0000P] where P=(Fo^2^+2Fc^2^)/3'
_refine_ls_weighting_scheme calc
_refine_ls_wR_factor_gt 0.1447
_refine_ls_wR_factor_ref 0.2086
_reflns_number_gt 1707
_reflns_number_total 3503
_reflns_threshold_expression >2sigma(I)
_cod_data_source_file c6ra11415f2.cif
_cod_data_source_block 150527_ym1
_cod_original_cell_volume 1753.9(6)
_cod_database_code 7226052
_chemical_oxdiff_formula 'C H O Br'
_reflns_odcompleteness_completeness 99.09
_reflns_odcompleteness_iscentric 1
_reflns_odcompleteness_theta 26.32
_olex2_refinement_description
;
1. Fixed Uiso
 At 1.2 times of:
  All C(H) groups, All C(H,H) groups
 At 1.5 times of:
  All C(H,H,H) groups, All O(H) groups
2.a Secondary CH2 refined with riding coordinates:
 C18(H18A,H18B), C16(H16A,H16B)
2.b Aromatic/amide H refined with riding coordinates:
 C5(H5), C11(H11), C15(H15), C3(H3A), C2(H2), C12(H12), C14(H14)
2.c Idealised Me refined as rotating group:
 C17(H17A,H17B,H17C), C19(H19A,H19B,H19C)
2.d Idealised tetrahedral OH refined as rotating group:
 O3(H3)
;
_olex2_submission_special_instructions 'No special instructions were received'

loop_
_space_group_symop_id
_space_group_symop_operation_xyz
1 'x, y, z'
2 '-x, y+1/2, -z+1/2'
3 '-x, -y, -z'
4 'x, -y-1/2, z-1/2'

loop_
_atom_site_label
_atom_site_type_symbol
_atom_site_fract_x
_atom_site_fract_y
_atom_site_fract_z
_atom_site_U_iso_or_equiv
_atom_site_adp_type
_atom_site_occupancy
_atom_site_calc_flag
_atom_site_refinement_flags_posn
Br1 Br 0.32819(4) 0.35003(6) 0.24232(7) 0.0724(4) Uani 1 d .
O2 O 0.0056(3) 0.3329(3) 0.6585(4) 0.0456(10) Uani 1 d .
C9 C -0.0407(4) 0.2484(4) 0.6975(5) 0.0387(13) Uani 1 d .
O3 O -0.0529(3) 0.0778(3) 0.6841(4) 0.0516(10) Uani 1 d .
H3 H -0.0484 0.0373 0.6219 0.077 Uiso 1 calc GR
C6 C 0.1110(4) 0.2470(4) 0.5029(5) 0.0358(12) Uani 1 d .
C10 C -0.1180(3) 0.2667(4) 0.7967(5) 0.0343(12) Uani 1 d .
C5 C 0.1874(4) 0.2542(5) 0.4060(5) 0.0404(14) Uani 1 d .
H5 H 0.2108 0.1987 0.3632 0.048 Uiso 1 calc R
C8 C -0.0096(4) 0.1634(4) 0.6428(5) 0.0394(13) Uani 1 d .
C1 C 0.0795(4) 0.3328(5) 0.5643(5) 0.0424(14) Uani 1 d .
C11 C -0.1461(4) 0.3632(5) 0.8232(5) 0.0466(15) Uani 1 d .
H11 H -0.1128 0.4136 0.7805 0.056 Uiso 1 calc R
C4 C 0.2264(4) 0.3407(5) 0.3751(6) 0.0522(17) Uani 1 d .
C7 C 0.0657(4) 0.1557(4) 0.5400(5) 0.0406(14) Uani 1 d .
C15 C -0.1672(4) 0.1936(5) 0.8662(5) 0.0444(14) Uani 1 d .
H15 H -0.1494 0.1293 0.8526 0.053 Uiso 1 calc R
C13 C -0.2738(4) 0.3102(5) 0.9801(5) 0.0444(15) Uani 1 d .
O1 O 0.0895(3) 0.0776(3) 0.4864(4) 0.0545(11) Uani 1 d .
N1 N -0.3522(3) 0.3315(4) 1.0643(5) 0.0540(14) Uani 1 d .
C3 C 0.1934(4) 0.4247(5) 0.4364(7) 0.0580(17) Uani 1 d .
H3A H 0.2211 0.4839 0.4126 0.070 Uiso 1 calc R
C17 C -0.3431(6) 0.4909(7) 1.1838(9) 0.101(3) Uani 1 d .
H17A H -0.3772 0.5520 1.1863 0.151 Uiso 1 calc GR
H17B H -0.2744 0.5013 1.1625 0.151 Uiso 1 calc GR
H17C H -0.3458 0.4598 1.2737 0.151 Uiso 1 calc GR
C2 C 0.1195(4) 0.4216(5) 0.5326(6) 0.0564(16) Uani 1 d .
H2 H 0.0973 0.4778 0.5749 0.068 Uiso 1 calc R
C12 C -0.2219(4) 0.3838(5) 0.9112(5) 0.0488(15) Uani 1 d .
H12 H -0.2395 0.4481 0.9257 0.059 Uiso 1 calc R
C18 C -0.3994(4) 0.2541(6) 1.1435(6) 0.0611(19) Uani 1 d .
H18A H -0.4277 0.2817 1.2265 0.073 Uiso 1 calc R
H18B H -0.3484 0.2077 1.1748 0.073 Uiso 1 calc R
C14 C -0.2423(4) 0.2160(5) 0.9553(5) 0.0503(15) Uani 1 d .
H14 H -0.2734 0.1656 1.0010 0.060 Uiso 1 calc R
C16 C -0.3936(5) 0.4272(6) 1.0714(7) 0.078(2) Uani 1 d .
H16A H -0.4643 0.4221 1.0893 0.093 Uiso 1 calc R
H16B H -0.3883 0.4583 0.9807 0.093 Uiso 1 calc R
C19 C -0.4816(5) 0.2015(7) 1.0578(7) 0.093(3) Uani 1 d .
H19A H -0.4528 0.1678 0.9813 0.139 Uiso 1 calc GR
H19B H -0.5299 0.2475 1.0211 0.139 Uiso 1 calc GR
H19C H -0.5139 0.1559 1.1167 0.139 Uiso 1 calc GR

loop_
_atom_site_aniso_label
_atom_site_aniso_U_11
_atom_site_aniso_U_22
_atom_site_aniso_U_33
_atom_site_aniso_U_23
_atom_site_aniso_U_13
_atom_site_aniso_U_12
Br1 0.0569(5) 0.0938(8) 0.0684(5) 0.0113(4) 0.0217(3) -0.0028(4)
O2 0.053(2) 0.031(3) 0.054(2) -0.0054(18) 0.0149(17) -0.003(2)
C9 0.046(3) 0.036(4) 0.033(3) -0.005(2) -0.003(2) 0.006(3)
O3 0.076(3) 0.033(3) 0.047(2) -0.0047(18) 0.0186(19) -0.005(2)
C6 0.039(3) 0.031(3) 0.037(3) 0.001(2) 0.000(2) 0.001(3)
C10 0.040(3) 0.029(3) 0.033(3) -0.007(2) -0.002(2) -0.001(3)
C5 0.036(3) 0.042(4) 0.042(3) -0.007(3) -0.002(2) 0.007(3)
C8 0.043(3) 0.037(4) 0.038(3) -0.002(2) 0.000(2) -0.010(3)
C1 0.042(3) 0.042(4) 0.044(3) -0.005(3) 0.004(2) -0.004(3)
C11 0.047(3) 0.052(5) 0.041(3) 0.000(3) 0.002(2) -0.001(3)
C4 0.043(3) 0.068(5) 0.046(3) 0.002(3) 0.008(2) -0.006(3)
C7 0.040(3) 0.041(4) 0.041(3) -0.011(3) 0.001(2) 0.001(3)
C15 0.049(3) 0.043(4) 0.041(3) -0.001(3) 0.006(2) 0.004(3)
C13 0.047(3) 0.054(4) 0.033(3) -0.003(3) 0.001(2) 0.009(3)
O1 0.060(2) 0.043(3) 0.063(2) -0.013(2) 0.0221(18) 0.000(2)
N1 0.049(3) 0.055(4) 0.058(3) -0.003(3) 0.011(2) 0.002(3)
C3 0.056(3) 0.042(5) 0.076(4) 0.004(3) 0.012(3) -0.012(3)
C17 0.131(7) 0.076(7) 0.099(6) -0.025(5) 0.033(5) 0.015(6)
C2 0.059(3) 0.040(4) 0.072(4) -0.008(3) 0.020(3) -0.005(3)
C12 0.051(3) 0.052(4) 0.044(3) 0.000(3) 0.005(2) 0.010(3)
C18 0.061(4) 0.080(6) 0.044(3) -0.001(3) 0.015(3) 0.001(4)
C14 0.059(3) 0.050(5) 0.042(3) 0.003(3) 0.007(3) -0.007(3)
C16 0.068(4) 0.085(7) 0.083(5) 0.015(4) 0.029(3) 0.043(5)
C19 0.076(5) 0.132(9) 0.072(5) -0.028(5) 0.028(4) -0.034(5)

loop_
_atom_type_symbol
_atom_type_description
_atom_type_scat_dispersion_real
_atom_type_scat_dispersion_imag
_atom_type_scat_source
C C 0.0033 0.0016 'International Tables Vol C Tables 4.2.6.8 and 6.1.1.4'
H H 0.0000 0.0000 'International Tables Vol C Tables 4.2.6.8 and 6.1.1.4'
Br Br -0.2901 2.4595 'International Tables Vol C Tables 4.2.6.8 and 6.1.1.4'
N N 0.0061 0.0033 'International Tables Vol C Tables 4.2.6.8 and 6.1.1.4'
O O 0.0106 0.0060 'International Tables Vol C Tables 4.2.6.8 and 6.1.1.4'

loop_
_geom_angle_atom_site_label_1
_geom_angle_atom_site_label_2
_geom_angle_atom_site_label_3
_geom_angle
C1 O2 C9 121.6(4)
O2 C9 C10 111.6(5)
C8 C9 O2 118.6(5)
C8 C9 C10 129.7(6)
C8 O3 H3 109.5
C5 C6 C7 123.0(5)
C1 C6 C5 117.1(5)
C1 C6 C7 119.9(5)
C11 C10 C9 118.9(5)
C15 C10 C9 123.3(5)
C15 C10 C11 117.8(5)
C6 C5 H5 119.8
C4 C5 C6 120.5(5)
C4 C5 H5 119.8
C9 C8 O3 119.4(5)
C9 C8 C7 124.1(5)
O3 C8 C7 116.5(5)
O2 C1 C6 121.2(5)
O2 C1 C2 116.3(5)
C2 C1 C6 122.5(5)
C10 C11 H11 119.5
C12 C11 C10 121.0(6)
C12 C11 H11 119.5
C5 C4 Br1 120.2(5)
C5 C4 C3 121.4(5)
C3 C4 Br1 118.5(5)
C8 C7 C6 114.6(5)
O1 C7 C6 122.5(5)
O1 C7 C8 122.9(5)
C10 C15 H15 119.9
C14 C15 C10 120.3(6)
C14 C15 H15 119.9
N1 C13 C12 121.4(6)
N1 C13 C14 122.8(6)
C14 C13 C12 115.8(5)
C13 N1 C18 120.0(6)
C13 N1 C16 121.8(5)
C16 N1 C18 118.1(5)
C4 C3 H3A 119.8
C2 C3 C4 120.5(6)
C2 C3 H3A 119.8
H17A C17 H17B 109.5
H17A C17 H17C 109.5
H17B C17 H17C 109.5
C16 C17 H17A 109.5
C16 C17 H17B 109.5
C16 C17 H17C 109.5
C1 C2 C3 118.1(6)
C1 C2 H2 120.9
C3 C2 H2 120.9
C11 C12 C13 121.8(6)
C11 C12 H12 119.1
C13 C12 H12 119.1
N1 C18 H18A 109.0
N1 C18 H18B 109.0
N1 C18 C19 112.9(5)
H18A C18 H18B 107.8
C19 C18 H18A 109.0
C19 C18 H18B 109.0
C15 C14 C13 123.3(6)
C15 C14 H14 118.3
C13 C14 H14 118.3
N1 C16 C17 114.2(6)
N1 C16 H16A 108.7
N1 C16 H16B 108.7
C17 C16 H16A 108.7
C17 C16 H16B 108.7
H16A C16 H16B 107.6
C18 C19 H19A 109.5
C18 C19 H19B 109.5
C18 C19 H19C 109.5
H19A C19 H19B 109.5
H19A C19 H19C 109.5
H19B C19 H19C 109.5

loop_
_geom_bond_atom_site_label_1
_geom_bond_atom_site_label_2
_geom_bond_distance
Br1 C4 1.905(6)
O2 C9 1.381(6)
O2 C1 1.366(6)
C9 C10 1.455(7)
C9 C8 1.358(7)
O3 H3 0.8200
O3 C8 1.381(6)
C6 C5 1.412(7)
C6 C1 1.397(7)
C6 C7 1.450(7)
C10 C11 1.412(7)
C10 C15 1.391(7)
C5 H5 0.9300
C5 C4 1.343(8)
C8 C7 1.441(7)
C1 C2 1.377(8)
C11 H11 0.9300
C11 C12 1.376(7)
C4 C3 1.382(8)
C7 O1 1.243(6)
C15 H15 0.9300
C15 C14 1.380(7)
C13 N1 1.380(7)
C13 C12 1.411(8)
C13 C14 1.393(8)
N1 C18 1.469(8)
N1 C16 1.437(8)
C3 H3A 0.9300
C3 C2 1.379(8)
C17 H17A 0.9600
C17 H17B 0.9600
C17 H17C 0.9600
C17 C16 1.517(10)
C2 H2 0.9300
C12 H12 0.9300
C18 H18A 0.9700
C18 H18B 0.9700
C18 C19 1.520(9)
C14 H14 0.9300
C16 H16A 0.9700
C16 H16B 0.9700
C19 H19A 0.9600
C19 H19B 0.9600
C19 H19C 0.9600

loop_
_geom_torsion_atom_site_label_1
_geom_torsion_atom_site_label_2
_geom_torsion_atom_site_label_3
_geom_torsion_atom_site_label_4
_geom_torsion
Br1 C4 C3 C2 179.7(5)
O2 C9 C10 C11 9.3(6)
O2 C9 C10 C15 -171.6(4)
O2 C9 C8 O3 177.9(4)
O2 C9 C8 C7 -3.5(7)
O2 C1 C2 C3 -179.1(5)
C9 O2 C1 C6 0.3(7)
C9 O2 C1 C2 179.4(4)
C9 C10 C11 C12 177.0(5)
C9 C10 C15 C14 -177.7(4)
C9 C8 C7 C6 3.1(7)
C9 C8 C7 O1 -176.4(5)
O3 C8 C7 C6 -178.3(4)
O3 C8 C7 O1 2.2(7)
C6 C5 C4 Br1 -179.2(3)
C6 C5 C4 C3 -0.1(9)
C6 C1 C2 C3 0.0(9)
C10 C9 C8 O3 -1.3(8)
C10 C9 C8 C7 177.3(5)
C10 C11 C12 C13 0.9(8)
C10 C15 C14 C13 0.6(8)
C5 C6 C1 O2 179.5(4)
C5 C6 C1 C2 0.4(8)
C5 C6 C7 C8 178.9(4)
C5 C6 C7 O1 -1.6(8)
C5 C4 C3 C2 0.6(9)
C8 C9 C10 C11 -171.4(5)
C8 C9 C10 C15 7.7(8)
C1 O2 C9 C10 -179.0(4)
C1 O2 C9 C8 1.7(7)
C1 C6 C5 C4 -0.4(7)
C1 C6 C7 C8 -1.0(7)
C1 C6 C7 O1 178.5(5)
C11 C10 C15 C14 1.4(7)
C4 C3 C2 C1 -0.6(9)
C7 C6 C5 C4 179.7(5)
C7 C6 C1 O2 -0.6(7)
C7 C6 C1 C2 -179.7(5)
C15 C10 C11 C12 -2.1(7)
C13 N1 C18 C19 -85.7(7)
C13 N1 C16 C17 -89.5(7)
N1 C13 C12 C11 -177.6(5)
N1 C13 C14 C15 176.8(5)
C12 C13 N1 C18 -175.1(5)
C12 C13 N1 C16 8.4(8)
C12 C13 C14 C15 -1.8(8)
C18 N1 C16 C17 93.9(7)
C14 C13 N1 C18 6.3(8)
C14 C13 N1 C16 -170.2(5)
C14 C13 C12 C11 1.1(7)
C16 N1 C18 C19 91.0(7)
